data_4086322
loop_
_publ_author_name
'Yousif, Maryam'
'Tjapkes, Daniel J.'
'Lord, Richard L.'
'Groysman, Stanislav'

_publ_section_title
;
 Catalytic Formation of Asymmetric Carbodiimides at Mononuclear
 Chromium(II/IV) Bis(alkoxide) Complexes
;
_journal_issue 20
_journal_name_full Organometallics
_journal_page_first 5119
_journal_paper_doi 10.1021/acs.organomet.5b00703
_journal_volume 34
_journal_year 2015
_chemical_formula_sum 'C44 H54 Cr F6 N2 O2'
_chemical_formula_weight 808.89
_chemical_name_systematic
; 
 ? 
;
_space_group_IT_number 2
_symmetry_cell_setting triclinic
_symmetry_space_group_name_Hall '-P 1'
_symmetry_space_group_name_H-M 'P -1'
_atom_sites_solution_hydrogens geom
_atom_sites_solution_primary direct
_atom_sites_solution_secondary difmap
_audit_creation_method SHELXL-97
_cell_angle_alpha 99.899(4)
_cell_angle_beta 91.980(4)
_cell_angle_gamma 100.716(4)
_cell_formula_units_Z 2
_cell_length_a 8.4734(6)
_cell_length_b 11.3509(9)
_cell_length_c 22.1665(18)
_cell_measurement_temperature 100(2)
_cell_volume 2058.7(3)
_computing_structure_refinement 'SHELXL-97 (Sheldrick, 1997)'
_computing_structure_solution 'SHELXS-97 (Sheldrick, 1990)'
_diffrn_ambient_temperature 100(2)
_diffrn_measured_fraction_theta_full 0.983
_diffrn_measured_fraction_theta_max 0.983
_diffrn_measurement_device_type 'Bruker Apex2'
_diffrn_radiation_monochromator graphite
_diffrn_radiation_source 'fine-focus sealed tube'
_diffrn_radiation_type MoK\a
_diffrn_radiation_wavelength 0.71073
_diffrn_reflns_av_R_equivalents 0.0408
_diffrn_reflns_av_sigmaI/netI 0.0300
_diffrn_reflns_limit_h_max 10
_diffrn_reflns_limit_h_min -10
_diffrn_reflns_limit_k_max 13
_diffrn_reflns_limit_k_min -13
_diffrn_reflns_limit_l_max 26
_diffrn_reflns_limit_l_min -26
_diffrn_reflns_number 55703
_diffrn_reflns_theta_full 25.50
_diffrn_reflns_theta_max 25.50
_diffrn_reflns_theta_min 1.86
_exptl_absorpt_coefficient_mu 0.343
_exptl_absorpt_correction_T_max 0.9665
_exptl_absorpt_correction_T_min 0.9503
_exptl_absorpt_correction_type empirical
_exptl_absorpt_process_details SADABS
_exptl_crystal_colour red
_exptl_crystal_density_diffrn 1.305
_exptl_crystal_density_method 'not measured'
_exptl_crystal_description prisms
_exptl_crystal_F_000 852
_exptl_crystal_size_max 0.15
_exptl_crystal_size_mid 0.15
_exptl_crystal_size_min 0.10
_refine_diff_density_max 2.495
_refine_diff_density_min -1.174
_refine_diff_density_rms 0.185
_refine_ls_extinction_method none
_refine_ls_goodness_of_fit_ref 1.149
_refine_ls_hydrogen_treatment mixed
_refine_ls_matrix_type full
_refine_ls_number_parameters 568
_refine_ls_number_reflns 7553
_refine_ls_number_restraints 638
_refine_ls_restrained_S_all 1.103
_refine_ls_R_factor_all 0.1342
_refine_ls_R_factor_gt 0.1287
_refine_ls_shift/su_max 0.000
_refine_ls_shift/su_mean 0.000
_refine_ls_structure_factor_coef Fsqd
_refine_ls_weighting_details 'calc w=1/[\s^2^(Fo^2^)+(0.0001P)^2^+55.7648P] where P=(Fo^2^+2Fc^2^)/3'
_refine_ls_weighting_scheme calc
_refine_ls_wR_factor_gt 0.3297
_refine_ls_wR_factor_ref 0.3324
_reflns_number_gt 6950
_reflns_number_total 7553
_reflns_threshold_expression >2sigma(I)
_cod_data_source_file om5b00703_si_001.cif
_cod_data_source_block sg590_0m_compound_6
_cod_depositor_comments 'Adding full bibliography for 4086317--4086323.cif.'
_cod_original_sg_symbol_H-M P-1
_cod_database_code 4086322

loop_
_symmetry_equiv_pos_as_xyz
'x, y, z'
'-x, -y, -z'

loop_
_atom_site_label
_atom_site_type_symbol
_atom_site_fract_x
_atom_site_fract_y
_atom_site_fract_z
_atom_site_U_iso_or_equiv
_atom_site_adp_type
_atom_site_occupancy
_atom_site_symmetry_multiplicity
_atom_site_calc_flag
_atom_site_refinement_flags
_atom_site_disorder_assembly
_atom_site_disorder_group
N1 N 0.9113(8) 0.6131(6) 0.7600(3) 0.0158(14) Uani 1 1 d U . .
Cr1 Cr 0.78221(14) 0.66643(11) 0.71984(5) 0.0076(3) Uani 1 1 d U . .
O2 O 0.6259(6) 0.5496(5) 0.6796(2) 0.0096(10) Uani 1 1 d U . .
N2 N 0.6948(8) 0.7566(6) 0.7700(3) 0.0163(14) Uani 1 1 d U . .
C22 C 1.1107(10) 0.8529(7) 0.6211(4) 0.0159(16) Uani 1 1 d U . .
C26 C 0.8016(9) 0.8929(7) 0.6136(4) 0.0131(15) Uani 1 1 d U . .
C28 C 0.6805(10) 0.9437(8) 0.6557(4) 0.0165(16) Uani 1 1 d U . .
H28A H 0.7293 1.0259 0.6773 0.025 Uiso 1 1 calc R . .
H28B H 0.6511 0.8905 0.6857 0.025 Uiso 1 1 calc R . .
H28C H 0.5839 0.9470 0.6310 0.025 Uiso 1 1 calc R . .
C16 C 0.9966(9) 0.9691(7) 0.7125(4) 0.0116(14) Uani 1 1 d U . .
C37 C 0.3836(9) 0.4204(7) 0.6335(4) 0.0111(14) Uani 1 1 d U . .
C39 C 0.2957(9) 0.4973(8) 0.6796(4) 0.0167(16) Uani 1 1 d U . .
H39A H 0.1959 0.5081 0.6595 0.025 Uiso 1 1 calc R . .
H39B H 0.3649 0.5772 0.6944 0.025 Uiso 1 1 calc R . .
H39C H 0.2702 0.4558 0.7143 0.025 Uiso 1 1 calc R . .
C35 C 0.5135(10) 0.3979(9) 0.8331(4) 0.0236(18) Uani 1 1 d U . .
H35 H 0.5138 0.4518 0.8710 0.028 Uiso 1 1 calc R . .
C2 C 0.9506(11) 0.4979(9) 0.8389(4) 0.0254(19) Uani 1 1 d U . .
H2 H 0.8509 0.4438 0.8261 0.031 Uiso 1 1 calc R . .
C3 C 1.0449(13) 0.4857(11) 0.8897(5) 0.038(2) Uani 1 1 d U . .
H3 H 1.0066 0.4242 0.9127 0.045 Uiso 1 1 calc R . .
C4 C 1.1899(12) 0.5602(12) 0.9065(4) 0.036(2) Uani 1 1 d U B .
C5 C 1.2519(11) 0.6517(9) 0.8742(4) 0.0261(19) Uani 1 1 d U . .
H5 H 1.3547 0.7022 0.8858 0.031 Uiso 1 1 calc R . .
C6 C 1.1582(10) 0.6664(8) 0.8247(4) 0.0174(16) Uani 1 1 d U . .
H6 H 1.1976 0.7282 0.8020 0.021 Uiso 1 1 calc R . .
C1 C 1.0083(10) 0.5930(8) 0.8073(4) 0.0181(16) Uani 1 1 d U . .
O1 O 0.8946(6) 0.7537(5) 0.6713(2) 0.0114(11) Uani 1 1 d U . .
C15 C 0.9496(9) 0.8698(7) 0.6540(4) 0.0126(14) Uani 1 1 d U . .
C24 C 1.0803(11) 0.7553(8) 0.5616(4) 0.0233(19) Uani 1 1 d U . .
H24A H 1.0166 0.7826 0.5309 0.035 Uiso 1 1 calc R . .
H24B H 1.0214 0.6783 0.5707 0.035 Uiso 1 1 calc R . .
H24C H 1.1836 0.7433 0.5456 0.035 Uiso 1 1 calc R . .
C23 C 1.2229(10) 0.8050(8) 0.6653(4) 0.0220(18) Uani 1 1 d U . .
H23A H 1.3259 0.8006 0.6472 0.033 Uiso 1 1 calc R . .
H23B H 1.1708 0.7237 0.6715 0.033 Uiso 1 1 calc R . .
H23C H 1.2417 0.8609 0.7050 0.033 Uiso 1 1 calc R . .
C25 C 1.2094(10) 0.9708(7) 0.6064(4) 0.0193(17) Uani 1 1 d U . .
H25A H 1.3057 0.9531 0.5863 0.029 Uiso 1 1 calc R . .
H25B H 1.2414 1.0299 0.6446 0.029 Uiso 1 1 calc R . .
H25C H 1.1441 1.0047 0.5790 0.029 Uiso 1 1 calc R . .
C29 C 0.8448(10) 0.9792(8) 0.5675(4) 0.0196(17) Uani 1 1 d U . .
H29A H 0.7458 0.9910 0.5472 0.029 Uiso 1 1 calc R . .
H29B H 0.9107 0.9433 0.5366 0.029 Uiso 1 1 calc R . .
H29C H 0.9053 1.0580 0.5892 0.029 Uiso 1 1 calc R . .
C27 C 0.7055(10) 0.7724(8) 0.5752(4) 0.0198(17) Uani 1 1 d U . .
H27A H 0.6598 0.7180 0.6027 0.030 Uiso 1 1 calc R . .
H27B H 0.7775 0.7329 0.5484 0.030 Uiso 1 1 calc R . .
H27C H 0.6184 0.7901 0.5500 0.030 Uiso 1 1 calc R . .
C21 C 1.0111(10) 1.0931(7) 0.7110(4) 0.0147(15) Uani 1 1 d U . .
H21 H 0.9912 1.1180 0.6732 0.018 Uiso 1 1 calc R . .
C20 C 1.0545(10) 1.1814(7) 0.7644(4) 0.0194(17) Uani 1 1 d U . .
H20 H 1.0648 1.2654 0.7623 0.023 Uiso 1 1 calc R . .
C19 C 1.0823(12) 1.1472(8) 0.8197(4) 0.0260(19) Uani 1 1 d U . .
H19 H 1.1079 1.2069 0.8562 0.031 Uiso 1 1 calc R . .
C18 C 1.0726(11) 1.0245(8) 0.8219(4) 0.0261(19) Uani 1 1 d U . .
H18 H 1.0935 1.0002 0.8598 0.031 Uiso 1 1 calc R . .
C17 C 1.0325(10) 0.9368(7) 0.7687(4) 0.0184(16) Uani 1 1 d U . .
H17 H 1.0294 0.8535 0.7707 0.022 Uiso 1 1 calc R . .
C8 C 0.6983(10) 0.8224(8) 0.8287(4) 0.0210(17) Uani 1 1 d U A .
C14 C 0.6728(14) 0.9389(9) 0.8362(5) 0.037(2) Uani 1 1 d U . .
H14 H 0.6496 0.9723 0.8012 0.044 Uiso 1 1 calc R . .
C11 C 0.7166(14) 0.9607(13) 0.9445(5) 0.049(3) Uani 1 1 d DU . .
C10 C 0.7369(13) 0.8414(13) 0.9383(5) 0.046(3) Uani 1 1 d U A .
H10 H 0.7548 0.8074 0.9736 0.055 Uiso 1 1 calc R . .
C9 C 0.7311(12) 0.7722(10) 0.8807(4) 0.032(2) Uani 1 1 d U . .
H9 H 0.7491 0.6911 0.8759 0.039 Uiso 1 1 calc R A .
C43 C 0.7697(10) 0.4530(7) 0.5827(4) 0.0163(16) Uani 1 1 d U . .
H43A H 0.8456 0.4147 0.5575 0.024 Uiso 1 1 calc R . .
H43B H 0.8283 0.5265 0.6100 0.024 Uiso 1 1 calc R . .
H43C H 0.6894 0.4750 0.5561 0.024 Uiso 1 1 calc R . .
C41 C 0.6845(9) 0.3628(7) 0.6215(4) 0.0120(15) Uani 1 1 d U . .
C42 C 0.8203(10) 0.3349(7) 0.6621(4) 0.0172(16) Uani 1 1 d U . .
H42A H 0.7737 0.2762 0.6875 0.026 Uiso 1 1 calc R . .
H42B H 0.8757 0.4104 0.6887 0.026 Uiso 1 1 calc R . .
H42C H 0.8973 0.3004 0.6359 0.026 Uiso 1 1 calc R . .
C44 C 0.6108(11) 0.2449(7) 0.5758(4) 0.0192(17) Uani 1 1 d U . .
H44A H 0.6970 0.2113 0.5548 0.029 Uiso 1 1 calc R . .
H44B H 0.5368 0.2635 0.5454 0.029 Uiso 1 1 calc R . .
H44C H 0.5519 0.1851 0.5980 0.029 Uiso 1 1 calc R . .
C38 C 0.2742(10) 0.2932(7) 0.6190(4) 0.0189(17) Uani 1 1 d U . .
H38A H 0.2649 0.2580 0.6565 0.028 Uiso 1 1 calc R . .
H38B H 0.3209 0.2402 0.5878 0.028 Uiso 1 1 calc R . .
H38C H 0.1673 0.3003 0.6036 0.028 Uiso 1 1 calc R . .
C40 C 0.3918(10) 0.4754(7) 0.5743(4) 0.0175(17) Uani 1 1 d U . .
H40A H 0.2838 0.4847 0.5612 0.026 Uiso 1 1 calc R . .
H40B H 0.4326 0.4212 0.5419 0.026 Uiso 1 1 calc R . .
H40C H 0.4640 0.5554 0.5824 0.026 Uiso 1 1 calc R . .
C33 C 0.4856(11) 0.1968(9) 0.7771(5) 0.0271(19) Uani 1 1 d U . .
H33 H 0.4684 0.1112 0.7756 0.032 Uiso 1 1 calc R . .
C34 C 0.4896(11) 0.2753(10) 0.8328(5) 0.030(2) Uani 1 1 d U . .
H34 H 0.4760 0.2445 0.8699 0.036 Uiso 1 1 calc R . .
C30 C 0.5608(9) 0.4238(6) 0.6637(3) 0.0081(13) Uani 1 1 d U . .
C31 C 0.5362(9) 0.3697(7) 0.7227(4) 0.0124(14) Uani 1 1 d U . .
C32 C 0.5072(10) 0.2447(8) 0.7226(4) 0.0184(16) Uani 1 1 d U . .
H32 H 0.5018 0.1900 0.6846 0.022 Uiso 1 1 calc R . .
C36 C 0.5372(9) 0.4461(8) 0.7801(4) 0.0168(16) Uani 1 1 d U . .
H36 H 0.5544 0.5319 0.7824 0.020 Uiso 1 1 calc R . .
C13 C 0.6803(15) 1.0099(12) 0.8945(5) 0.050(3) Uani 1 1 d U A .
H13 H 0.6607 1.0906 0.8996 0.060 Uiso 1 1 calc R . .
C12 C 0.723(3) 1.029(2) 1.0107(9) 0.064(4) Uani 0.78(2) 1 d PU A 1
F4 F 0.6859(14) 0.9609(15) 1.0526(4) 0.074(4) Uani 0.78(2) 1 d PU A 1
F6 F 0.8813(16) 1.0908(18) 1.0262(7) 0.090(6) Uani 0.78(2) 1 d PU A 1
F5 F 0.632(2) 1.1147(19) 1.0155(8) 0.073(5) Uani 0.78(2) 1 d PU A 1
C72 C 0.758(10) 1.074(5) 0.998(3) 0.063(8) Uani 0.22(2) 1 d PDU A 2
F56 F 0.901(5) 1.163(5) 0.991(2) 0.088(14) Uani 0.22(2) 1 d PU A 2
F55 F 0.671(7) 1.155(6) 0.999(3) 0.068(13) Uani 0.22(2) 1 d PU A 2
F57 F 0.791(8) 1.057(6) 1.042(2) 0.086(12) Uani 0.22(2) 1 d PU A 2
C73 C 1.2769(15) 0.5496(16) 0.9650(5) 0.056(3) Uani 1 1 d U . .
F1 F 1.230(2) 0.621(3) 1.0158(7) 0.081(7) Uani 0.78(5) 1 d PU B 3
F3 F 1.4370(19) 0.5959(16) 0.9657(7) 0.040(3) Uani 0.78(5) 1 d PU B 3
F2 F 1.274(2) 0.441(3) 0.9719(12) 0.083(6) Uani 0.78(5) 1 d PU B 3
F58 F 1.210(7) 0.551(7) 1.010(2) 0.052(10) Uani 0.22(5) 1 d PU B 4
F59 F 1.428(8) 0.633(9) 0.980(4) 0.071(16) Uani 0.22(5) 1 d PU B 4
F60 F 1.279(7) 0.402(4) 0.954(2) 0.039(11) Uiso 0.22(5) 1 d PU B 4

loop_
_atom_site_aniso_label
_atom_site_aniso_U_11
_atom_site_aniso_U_22
_atom_site_aniso_U_33
_atom_site_aniso_U_23
_atom_site_aniso_U_13
_atom_site_aniso_U_12
N1 0.016(3) 0.012(3) 0.020(3) 0.007(3) -0.002(3) 0.002(3)
Cr1 0.0091(6) 0.0052(6) 0.0088(6) 0.0020(4) 0.0000(4) 0.0015(4)
O2 0.008(2) 0.006(2) 0.014(3) 0.0025(19) -0.0006(19) -0.0002(19)
N2 0.020(4) 0.015(3) 0.015(3) 0.005(2) 0.008(3) 0.005(3)
C22 0.017(4) 0.010(4) 0.021(4) 0.002(3) 0.009(3) 0.000(3)
C26 0.014(4) 0.011(4) 0.013(4) 0.003(3) 0.001(3) -0.001(3)
C28 0.014(4) 0.022(4) 0.016(4) 0.008(3) 0.000(3) 0.006(3)
C16 0.007(3) 0.009(3) 0.019(3) 0.001(3) 0.001(3) 0.002(3)
C37 0.005(3) 0.008(3) 0.019(4) 0.003(3) -0.002(3) 0.000(3)
C39 0.009(4) 0.019(4) 0.023(4) 0.004(3) 0.002(3) 0.006(3)
C35 0.017(4) 0.038(5) 0.018(4) 0.011(4) 0.008(3) 0.005(4)
C2 0.017(4) 0.034(5) 0.032(5) 0.023(4) 0.003(3) 0.007(4)
C3 0.032(5) 0.056(7) 0.041(6) 0.037(5) 0.007(4) 0.020(4)
C4 0.024(4) 0.073(7) 0.021(4) 0.020(4) 0.003(3) 0.022(4)
C5 0.018(4) 0.041(5) 0.019(4) 0.001(4) -0.004(3) 0.010(4)
C6 0.022(4) 0.016(4) 0.012(4) -0.002(3) -0.003(3) 0.004(3)
C1 0.016(4) 0.026(4) 0.015(4) 0.009(3) 0.000(3) 0.007(3)
O1 0.013(3) 0.007(2) 0.015(3) 0.004(2) 0.006(2) 0.000(2)
C15 0.014(3) 0.005(3) 0.018(4) 0.003(3) 0.003(3) 0.000(3)
C24 0.031(5) 0.011(4) 0.025(4) -0.002(3) 0.020(4) 0.000(4)
C23 0.018(4) 0.016(4) 0.038(5) 0.013(4) 0.013(4) 0.010(4)
C25 0.018(4) 0.013(4) 0.028(5) 0.006(3) 0.010(3) 0.003(3)
C29 0.019(4) 0.018(4) 0.023(4) 0.011(3) -0.001(3) 0.000(3)
C27 0.018(4) 0.014(4) 0.026(4) 0.005(3) -0.006(3) 0.000(3)
C21 0.015(4) 0.010(3) 0.019(4) 0.003(3) 0.005(3) 0.004(3)
C20 0.020(4) 0.010(4) 0.025(4) -0.004(3) 0.006(3) 0.001(3)
C19 0.030(5) 0.018(4) 0.022(4) -0.007(3) 0.001(4) -0.003(4)
C18 0.026(5) 0.024(4) 0.023(4) 0.005(3) -0.006(4) -0.004(4)
C17 0.020(4) 0.009(4) 0.027(4) 0.007(3) -0.001(3) -0.001(3)
C8 0.015(4) 0.023(4) 0.021(4) -0.003(3) 0.005(3) 0.000(3)
C14 0.057(7) 0.024(5) 0.030(5) -0.012(4) -0.002(5) 0.024(5)
C11 0.031(5) 0.087(7) 0.025(4) -0.024(4) -0.006(4) 0.030(6)
C10 0.034(6) 0.088(7) 0.019(4) 0.000(5) 0.000(4) 0.032(6)
C9 0.034(5) 0.048(6) 0.019(4) 0.007(4) 0.008(4) 0.020(5)
C43 0.015(4) 0.014(4) 0.020(4) 0.003(3) 0.013(3) 0.001(3)
C41 0.014(4) 0.009(3) 0.014(4) 0.003(3) 0.003(3) 0.004(3)
C42 0.016(4) 0.014(4) 0.024(4) 0.002(3) 0.005(3) 0.009(3)
C44 0.022(4) 0.009(4) 0.025(4) 0.000(3) 0.002(3) 0.002(3)
C38 0.013(4) 0.012(4) 0.031(5) 0.008(3) -0.002(3) -0.002(3)
C40 0.015(4) 0.008(4) 0.026(4) 0.006(3) -0.009(3) -0.007(3)
C33 0.020(4) 0.023(4) 0.043(5) 0.022(4) 0.002(4) 0.001(4)
C34 0.022(5) 0.046(5) 0.030(4) 0.028(4) 0.005(4) 0.006(4)
C30 0.007(3) 0.004(3) 0.013(3) 0.003(2) 0.002(2) 0.000(2)
C31 0.006(3) 0.012(3) 0.020(3) 0.006(3) 0.000(3) 0.002(3)
C32 0.014(4) 0.016(4) 0.027(4) 0.010(3) 0.000(3) 0.004(3)
C36 0.011(4) 0.021(4) 0.018(4) 0.003(3) 0.001(3) 0.000(3)
C13 0.053(7) 0.055(7) 0.037(5) -0.023(4) -0.004(5) 0.032(6)
C12 0.036(8) 0.113(12) 0.035(6) -0.027(6) -0.001(7) 0.031(8)
F4 0.059(7) 0.151(12) 0.010(4) -0.020(5) -0.008(4) 0.048(7)
F6 0.046(6) 0.138(13) 0.055(9) -0.062(8) -0.018(6) 0.018(7)
F5 0.060(9) 0.103(13) 0.044(9) -0.043(7) 0.003(6) 0.039(9)
C72 0.039(17) 0.106(14) 0.035(11) -0.031(12) -0.004(16) 0.033(12)
F56 0.044(16) 0.12(3) 0.07(3) -0.05(2) -0.010(18) 0.011(16)
F55 0.049(18) 0.08(3) 0.06(3) -0.035(18) 0.00(2) 0.03(2)
F57 0.09(3) 0.13(3) 0.035(14) -0.038(13) -0.02(2) 0.05(2)
C73 0.042(5) 0.112(10) 0.028(5) 0.040(6) 0.002(4) 0.029(6)
F1 0.046(7) 0.18(2) 0.026(5) 0.017(9) -0.001(4) 0.036(11)
F3 0.033(4) 0.076(9) 0.016(6) 0.005(6) -0.008(4) 0.027(5)
F2 0.068(8) 0.107(11) 0.084(13) 0.060(10) -0.036(8) 0.007(8)
F58 0.049(17) 0.10(3) 0.010(10) -0.001(19) -0.007(11) 0.04(2)
F59 0.039(18) 0.13(4) 0.04(3) -0.01(3) -0.013(14) 0.029(18)

loop_
_atom_type_symbol
_atom_type_description
_atom_type_scat_dispersion_real
_atom_type_scat_dispersion_imag
_atom_type_scat_source
C C 0.0033 0.0016 'International Tables Vol C Tables 4.2.6.8 and 6.1.1.4'
N N 0.0061 0.0033 'International Tables Vol C Tables 4.2.6.8 and 6.1.1.4'
O O 0.0106 0.0060 'International Tables Vol C Tables 4.2.6.8 and 6.1.1.4'
Cr Cr 0.3209 0.6236 'International Tables Vol C Tables 4.2.6.8 and 6.1.1.4'
F F 0.0171 0.0103 'International Tables Vol C Tables 4.2.6.8 and 6.1.1.4'
H H 0.0000 0.0000 'International Tables Vol C Tables 4.2.6.8 and 6.1.1.4'

loop_
_geom_angle_atom_site_label_1
_geom_angle_atom_site_label_2
_geom_angle_atom_site_label_3
_geom_angle
_geom_angle_site_symmetry_1
_geom_angle_site_symmetry_3
C1 N1 Cr1 163.3(6) . .
N1 Cr1 N2 106.7(3) . .
N1 Cr1 O1 107.2(3) . .
N2 Cr1 O1 109.8(3) . .
N1 Cr1 O2 112.8(3) . .
N2 Cr1 O2 106.8(3) . .
O1 Cr1 O2 113.4(2) . .
C30 O2 Cr1 147.6(5) . .
C8 N2 Cr1 147.8(6) . .
C25 C22 C24 108.6(7) . .
C25 C22 C23 106.3(7) . .
C24 C22 C23 105.5(7) . .
C25 C22 C15 114.3(6) . .
C24 C22 C15 113.0(7) . .
C23 C22 C15 108.5(6) . .
C28 C26 C29 107.8(7) . .
C28 C26 C27 105.2(7) . .
C29 C26 C27 105.5(7) . .
C28 C26 C15 110.1(6) . .
C29 C26 C15 116.1(6) . .
C27 C26 C15 111.6(6) . .
C26 C28 H28A 109.5 . .
C26 C28 H28B 109.5 . .
H28A C28 H28B 109.5 . .
C26 C28 H28C 109.5 . .
H28A C28 H28C 109.5 . .
H28B C28 H28C 109.5 . .
C21 C16 C17 117.5(7) . .
C21 C16 C15 122.0(7) . .
C17 C16 C15 120.4(7) . .
C39 C37 C38 105.3(6) . .
C39 C37 C40 107.6(6) . .
C38 C37 C40 108.4(6) . .
C39 C37 C30 108.5(6) . .
C38 C37 C30 115.0(6) . .
C40 C37 C30 111.7(6) . .
C37 C39 H39A 109.5 . .
C37 C39 H39B 109.5 . .
H39A C39 H39B 109.5 . .
C37 C39 H39C 109.5 . .
H39A C39 H39C 109.5 . .
H39B C39 H39C 109.5 . .
C34 C35 C36 122.2(9) . .
C34 C35 H35 118.9 . .
C36 C35 H35 118.9 . .
C3 C2 C1 117.9(9) . .
C3 C2 H2 121.1 . .
C1 C2 H2 121.1 . .
C4 C3 C2 121.0(9) . .
C4 C3 H3 119.5 . .
C2 C3 H3 119.5 . .
C3 C4 C5 121.8(9) . .
C3 C4 C73 117.9(10) . .
C5 C4 C73 120.0(11) . .
C6 C5 C4 117.7(9) . .
C6 C5 H5 121.2 . .
C4 C5 H5 121.2 . .
C5 C6 C1 121.6(8) . .
C5 C6 H6 119.2 . .
C1 C6 H6 119.2 . .
C6 C1 N1 121.1(8) . .
C6 C1 C2 119.9(8) . .
N1 C1 C2 118.9(8) . .
C15 O1 Cr1 149.2(5) . .
O1 C15 C16 109.5(6) . .
O1 C15 C22 103.3(6) . .
C16 C15 C22 107.8(6) . .
O1 C15 C26 105.3(6) . .
C16 C15 C26 112.1(6) . .
C22 C15 C26 118.1(6) . .
C22 C24 H24A 109.5 . .
C22 C24 H24B 109.5 . .
H24A C24 H24B 109.5 . .
C22 C24 H24C 109.5 . .
H24A C24 H24C 109.5 . .
H24B C24 H24C 109.5 . .
C22 C23 H23A 109.5 . .
C22 C23 H23B 109.5 . .
H23A C23 H23B 109.5 . .
C22 C23 H23C 109.5 . .
H23A C23 H23C 109.5 . .
H23B C23 H23C 109.5 . .
C22 C25 H25A 109.5 . .
C22 C25 H25B 109.5 . .
H25A C25 H25B 109.5 . .
C22 C25 H25C 109.5 . .
H25A C25 H25C 109.5 . .
H25B C25 H25C 109.5 . .
C26 C29 H29A 109.5 . .
C26 C29 H29B 109.5 . .
H29A C29 H29B 109.5 . .
C26 C29 H29C 109.5 . .
H29A C29 H29C 109.5 . .
H29B C29 H29C 109.5 . .
C26 C27 H27A 109.5 . .
C26 C27 H27B 109.5 . .
H27A C27 H27B 109.5 . .
C26 C27 H27C 109.5 . .
H27A C27 H27C 109.5 . .
H27B C27 H27C 109.5 . .
C16 C21 C20 121.2(8) . .
C16 C21 H21 119.4 . .
C20 C21 H21 119.4 . .
C19 C20 C21 120.3(8) . .
C19 C20 H20 119.8 . .
C21 C20 H20 119.8 . .
C20 C19 C18 119.3(8) . .
C20 C19 H19 120.3 . .
C18 C19 H19 120.3 . .
C19 C18 C17 120.4(8) . .
C19 C18 H18 119.8 . .
C17 C18 H18 119.8 . .
C18 C17 C16 121.2(8) . .
C18 C17 H17 119.4 . .
C16 C17 H17 119.4 . .
C14 C8 N2 119.1(9) . .
C14 C8 C9 119.6(9) . .
N2 C8 C9 121.3(8) . .
C8 C14 C13 121.0(11) . .
C8 C14 H14 119.5 . .
C13 C14 H14 119.5 . .
C13 C11 C10 121.5(10) . .
C13 C11 C12 122.9(15) . .
C10 C11 C12 115.4(15) . .
C13 C11 C72 103(4) . .
C10 C11 C72 134(3) . .
C12 C11 C72 24(3) . .
C9 C10 C11 119.5(11) . .
C9 C10 H10 120.2 . .
C11 C10 H10 120.2 . .
C10 C9 C8 119.7(10) . .
C10 C9 H9 120.2 . .
C8 C9 H9 120.2 . .
C41 C43 H43A 109.5 . .
C41 C43 H43B 109.5 . .
H43A C43 H43B 109.5 . .
C41 C43 H43C 109.5 . .
H43A C43 H43C 109.5 . .
H43B C43 H43C 109.5 . .
C43 C41 C44 106.2(6) . .
C43 C41 C42 105.5(7) . .
C44 C41 C42 108.2(6) . .
C43 C41 C30 110.4(6) . .
C44 C41 C30 115.9(6) . .
C42 C41 C30 110.1(6) . .
C41 C42 H42A 109.5 . .
C41 C42 H42B 109.5 . .
H42A C42 H42B 109.5 . .
C41 C42 H42C 109.5 . .
H42A C42 H42C 109.5 . .
H42B C42 H42C 109.5 . .
C41 C44 H44A 109.5 . .
C41 C44 H44B 109.5 . .
H44A C44 H44B 109.5 . .
C41 C44 H44C 109.5 . .
H44A C44 H44C 109.5 . .
H44B C44 H44C 109.5 . .
C37 C38 H38A 109.5 . .
C37 C38 H38B 109.5 . .
H38A C38 H38B 109.5 . .
C37 C38 H38C 109.5 . .
H38A C38 H38C 109.5 . .
H38B C38 H38C 109.5 . .
C37 C40 H40A 109.5 . .
C37 C40 H40B 109.5 . .
H40A C40 H40B 109.5 . .
C37 C40 H40C 109.5 . .
H40A C40 H40C 109.5 . .
H40B C40 H40C 109.5 . .
C34 C33 C32 119.7(9) . .
C34 C33 H33 120.1 . .
C32 C33 H33 120.1 . .
C35 C34 C33 118.6(8) . .
C35 C34 H34 120.7 . .
C33 C34 H34 120.7 . .
O2 C30 C31 109.3(6) . .
O2 C30 C41 107.3(6) . .
C31 C30 C41 111.9(6) . .
O2 C30 C37 103.2(5) . .
C31 C30 C37 106.6(6) . .
C41 C30 C37 118.0(6) . .
C32 C31 C36 116.4(8) . .
C32 C31 C30 122.8(7) . .
C36 C31 C30 120.7(7) . .
C31 C32 C33 122.0(9) . .
C31 C32 H32 119.0 . .
C33 C32 H32 119.0 . .
C35 C36 C31 121.0(8) . .
C35 C36 H36 119.5 . .
C31 C36 H36 119.5 . .
C11 C13 C14 118.6(11) . .
C11 C13 H13 120.7 . .
C14 C13 H13 120.7 . .
F4 C12 F5 109.2(15) . .
F4 C12 F6 106.3(19) . .
F5 C12 F6 106(2) . .
F4 C12 C11 116(2) . .
F5 C12 C11 111.4(18) . .
F6 C12 C11 107.0(15) . .
F57 C72 F55 113(6) . .
F57 C72 F56 98(7) . .
F55 C72 F56 91(6) . .
F57 C72 C11 117(7) . .
F55 C72 C11 117(6) . .
F56 C72 C11 116(5) . .
F58 C73 F2 81(3) . .
F58 C73 F3 122(3) . .
F2 C73 F3 102.7(13) . .
F58 C73 F59 107(4) . .
F2 C73 F59 116(4) . .
F3 C73 F59 20(3) . .
F58 C73 F1 34(3) . .
F2 C73 F1 113.2(14) . .
F3 C73 F1 102.8(13) . .
F59 C73 F1 83(3) . .
F58 C73 C4 120(3) . .
F2 C73 C4 114.1(16) . .
F3 C73 C4 111.2(11) . .
F59 C73 C4 114(3) . .
F1 C73 C4 111.9(13) . .
F58 C73 F60 95(4) . .
F2 C73 F60 15(2) . .
F3 C73 F60 100(2) . .
F59 C73 F60 117(5) . .
F1 C73 F60 128(2) . .
C4 C73 F60 102(2) . .

loop_
_geom_bond_atom_site_label_1
_geom_bond_atom_site_label_2
_geom_bond_distance
_geom_bond_site_symmetry_2
N1 C1 1.386(10) .
N1 Cr1 1.648(7) .
Cr1 N2 1.668(7) .
Cr1 O1 1.770(5) .
Cr1 O2 1.779(5) .
O2 C30 1.410(9) .
N2 C8 1.380(11) .
C22 C25 1.531(11) .
C22 C24 1.549(11) .
C22 C23 1.573(12) .
C22 C15 1.597(11) .
C26 C28 1.534(11) .
C26 C29 1.542(11) .
C26 C27 1.549(11) .
C26 C15 1.602(11) .
C28 H28A 0.9800 .
C28 H28B 0.9800 .
C28 H28C 0.9800 .
C16 C21 1.396(11) .
C16 C17 1.397(11) .
C16 C15 1.552(10) .
C37 C39 1.532(11) .
C37 C38 1.539(11) .
C37 C40 1.546(11) .
C37 C30 1.613(10) .
C39 H39A 0.9800 .
C39 H39B 0.9800 .
C39 H39C 0.9800 .
C35 C34 1.367(14) .
C35 C36 1.385(12) .
C35 H35 0.9500 .
C2 C3 1.399(13) .
C2 C1 1.408(12) .
C2 H2 0.9500 .
C3 C4 1.356(16) .
C3 H3 0.9500 .
C4 C5 1.395(15) .
C4 C73 1.503(13) .
C5 C6 1.384(12) .
C5 H5 0.9500 .
C6 C1 1.384(12) .
C6 H6 0.9500 .
O1 C15 1.435(9) .
C24 H24A 0.9800 .
C24 H24B 0.9800 .
C24 H24C 0.9800 .
C23 H23A 0.9800 .
C23 H23B 0.9800 .
C23 H23C 0.9800 .
C25 H25A 0.9800 .
C25 H25B 0.9800 .
C25 H25C 0.9800 .
C29 H29A 0.9800 .
C29 H29B 0.9800 .
C29 H29C 0.9800 .
C27 H27A 0.9800 .
C27 H27B 0.9800 .
C27 H27C 0.9800 .
C21 C20 1.402(11) .
C21 H21 0.9500 .
C20 C19 1.375(13) .
C20 H20 0.9500 .
C19 C18 1.390(13) .
C19 H19 0.9500 .
C18 C17 1.391(12) .
C18 H18 0.9500 .
C17 H17 0.9500 .
C8 C14 1.363(13) .
C8 C9 1.413(13) .
C14 C13 1.393(14) .
C14 H14 0.9500 .
C11 C13 1.374(18) .
C11 C10 1.381(19) .
C11 C12 1.53(2) .
C11 C72 1.56(2) .
C10 C9 1.373(14) .
C10 H10 0.9500 .
C9 H9 0.9500 .
C43 C41 1.542(10) .
C43 H43A 0.9800 .
C43 H43B 0.9800 .
C43 H43C 0.9800 .
C41 C44 1.545(11) .
C41 C42 1.548(11) .
C41 C30 1.604(10) .
C42 H42A 0.9800 .
C42 H42B 0.9800 .
C42 H42C 0.9800 .
C44 H44A 0.9800 .
C44 H44B 0.9800 .
C44 H44C 0.9800 .
C38 H38A 0.9800 .
C38 H38B 0.9800 .
C38 H38C 0.9800 .
C40 H40A 0.9800 .
C40 H40B 0.9800 .
C40 H40C 0.9800 .
C33 C34 1.388(15) .
C33 C32 1.411(12) .
C33 H33 0.9500 .
C34 H34 0.9500 .
C30 C31 1.542(10) .
C31 C32 1.394(11) .
C31 C36 1.410(11) .
C32 H32 0.9500 .
C36 H36 0.9500 .
C13 H13 0.9500 .
C12 F4 1.32(3) .
C12 F5 1.34(3) .
C12 F6 1.39(3) .
C72 F57 1.07(9) .
C72 F55 1.29(9) .
C72 F56 1.46(9) .
C73 F58 1.16(5) .
C73 F2 1.26(3) .
C73 F3 1.36(2) .
C73 F59 1.44(8) .
C73 F1 1.39(3) .
C73 F60 1.65(4) .

loop_
_geom_torsion_atom_site_label_1
_geom_torsion_atom_site_label_2
_geom_torsion_atom_site_label_3
_geom_torsion_atom_site_label_4
_geom_torsion
_geom_torsion_site_symmetry_1
_geom_torsion_site_symmetry_2
_geom_torsion_site_symmetry_3
_geom_torsion_site_symmetry_4
C1 N1 Cr1 N2 -9(2) . . . .
C1 N1 Cr1 O1 109(2) . . . .
C1 N1 Cr1 O2 -126(2) . . . .
N1 Cr1 O2 C30 -3.7(10) . . . .
N2 Cr1 O2 C30 -120.6(9) . . . .
O1 Cr1 O2 C30 118.3(9) . . . .
N1 Cr1 N2 C8 16.7(12) . . . .
O1 Cr1 N2 C8 -99.1(12) . . . .
O2 Cr1 N2 C8 137.5(11) . . . .
C1 C2 C3 C4 -2.4(16) . . . .
C2 C3 C4 C5 -0.1(17) . . . .
C2 C3 C4 C73 174.2(11) . . . .
C3 C4 C5 C6 1.5(16) . . . .
C73 C4 C5 C6 -172.7(10) . . . .
C4 C5 C6 C1 -0.2(13) . . . .
C5 C6 C1 N1 176.1(8) . . . .
C5 C6 C1 C2 -2.4(13) . . . .
Cr1 N1 C1 C6 -83(2) . . . .
Cr1 N1 C1 C2 96(2) . . . .
C3 C2 C1 C6 3.7(14) . . . .
C3 C2 C1 N1 -174.8(9) . . . .
N1 Cr1 O1 C15 -114.8(10) . . . .
N2 Cr1 O1 C15 0.7(10) . . . .
O2 Cr1 O1 C15 120.1(9) . . . .
Cr1 O1 C15 C16 40.9(12) . . . .
Cr1 O1 C15 C22 155.6(8) . . . .
Cr1 O1 C15 C26 -79.9(11) . . . .
C21 C16 C15 O1 -161.8(7) . . . .
C17 C16 C15 O1 20.8(10) . . . .
C21 C16 C15 C22 86.4(8) . . . .
C17 C16 C15 C22 -91.0(8) . . . .
C21 C16 C15 C26 -45.3(10) . . . .
C17 C16 C15 C26 137.3(7) . . . .
C25 C22 C15 O1 -171.1(7) . . . .
C24 C22 C15 O1 64.0(8) . . . .
C23 C22 C15 O1 -52.7(8) . . . .
C25 C22 C15 C16 -55.2(9) . . . .
C24 C22 C15 C16 179.8(7) . . . .
C23 C22 C15 C16 63.2(8) . . . .
C25 C22 C15 C26 73.2(9) . . . .
C24 C22 C15 C26 -51.8(9) . . . .
C23 C22 C15 C26 -168.4(6) . . . .
C28 C26 C15 O1 82.1(7) . . . .
C29 C26 C15 O1 -155.2(6) . . . .
C27 C26 C15 O1 -34.3(8) . . . .
C28 C26 C15 C16 -37.0(9) . . . .
C29 C26 C15 C16 85.8(8) . . . .
C27 C26 C15 C16 -153.3(7) . . . .
C28 C26 C15 C22 -163.3(6) . . . .
C29 C26 C15 C22 -40.5(10) . . . .
C27 C26 C15 C22 80.4(8) . . . .
C17 C16 C21 C20 -2.2(12) . . . .
C15 C16 C21 C20 -179.7(7) . . . .
C16 C21 C20 C19 -0.6(13) . . . .
C21 C20 C19 C18 2.3(14) . . . .
C20 C19 C18 C17 -1.1(14) . . . .
C19 C18 C17 C16 -1.8(14) . . . .
C21 C16 C17 C18 3.4(12) . . . .
C15 C16 C17 C18 -179.1(8) . . . .
Cr1 N2 C8 C14 132.7(11) . . . .
Cr1 N2 C8 C9 -45.9(16) . . . .
N2 C8 C14 C13 -178.0(10) . . . .
C9 C8 C14 C13 0.7(17) . . . .
C13 C11 C10 C9 4.3(19) . . . .
C12 C11 C10 C9 179.2(13) . . . .
C72 C11 C10 C9 -161(5) . . . .
C11 C10 C9 C8 -2.5(17) . . . .
C14 C8 C9 C10 0.1(15) . . . .
N2 C8 C9 C10 178.6(9) . . . .
C36 C35 C34 C33 -1.4(14) . . . .
C32 C33 C34 C35 0.4(14) . . . .
Cr1 O2 C30 C31 55.5(11) . . . .
Cr1 O2 C30 C41 -66.0(10) . . . .
Cr1 O2 C30 C37 168.6(7) . . . .
C43 C41 C30 O2 -32.4(8) . . . .
C44 C41 C30 O2 -153.2(6) . . . .
C42 C41 C30 O2 83.6(7) . . . .
C43 C41 C30 C31 -152.3(7) . . . .
C44 C41 C30 C31 86.9(8) . . . .
C42 C41 C30 C31 -36.2(8) . . . .
C43 C41 C30 C37 83.5(8) . . . .
C44 C41 C30 C37 -37.3(9) . . . .
C42 C41 C30 C37 -160.4(6) . . . .
C39 C37 C30 O2 -54.9(7) . . . .
C38 C37 C30 O2 -172.4(6) . . . .
C40 C37 C30 O2 63.6(7) . . . .
C39 C37 C30 C31 60.2(7) . . . .
C38 C37 C30 C31 -57.3(8) . . . .
C40 C37 C30 C31 178.7(6) . . . .
C39 C37 C30 C41 -173.0(6) . . . .
C38 C37 C30 C41 69.5(9) . . . .
C40 C37 C30 C41 -54.5(8) . . . .
O2 C30 C31 C32 -165.7(7) . . . .
C41 C30 C31 C32 -47.0(10) . . . .
C37 C30 C31 C32 83.4(8) . . . .
O2 C30 C31 C36 16.4(9) . . . .
C41 C30 C31 C36 135.0(7) . . . .
C37 C30 C31 C36 -94.6(8) . . . .
C36 C31 C32 C33 -2.2(12) . . . .
C30 C31 C32 C33 179.8(7) . . . .
C34 C33 C32 C31 1.4(13) . . . .
C34 C35 C36 C31 0.6(13) . . . .
C32 C31 C36 C35 1.2(12) . . . .
C30 C31 C36 C35 179.3(7) . . . .
C10 C11 C13 C14 -4(2) . . . .
C12 C11 C13 C14 -178.1(15) . . . .
C72 C11 C13 C14 166(3) . . . .
C8 C14 C13 C11 1.0(19) . . . .
C13 C11 C12 F4 150.1(16) . . . .
C10 C11 C12 F4 -25(2) . . . .
C72 C11 C12 F4 -168(10) . . . .
C13 C11 C12 F5 24(3) . . . .
C10 C11 C12 F5 -150.4(16) . . . .
C72 C11 C12 F5 66(9) . . . .
C13 C11 C12 F6 -92(2) . . . .
C10 C11 C12 F6 94(2) . . . .
C72 C11 C12 F6 -50(8) . . . .
C13 C11 C72 F57 180(8) . . . .
C10 C11 C72 F57 -13(11) . . . .
C12 C11 C72 F57 35(7) . . . .
C13 C11 C72 F55 40(7) . . . .
C10 C11 C72 F55 -153(5) . . . .
C12 C11 C72 F55 -105(11) . . . .
C13 C11 C72 F56 -65(6) . . . .
C10 C11 C72 F56 102(7) . . . .
C12 C11 C72 F56 150(14) . . . .
C3 C4 C73 F58 -50(5) . . . .
C5 C4 C73 F58 124(5) . . . .
C3 C4 C73 F2 44(2) . . . .
C5 C4 C73 F2 -142.0(17) . . . .
C3 C4 C73 F3 159.1(14) . . . .
C5 C4 C73 F3 -26.4(19) . . . .
C3 C4 C73 F59 -179(4) . . . .
C5 C4 C73 F59 -5(4) . . . .
C3 C4 C73 F1 -87(2) . . . .
C5 C4 C73 F1 87.8(19) . . . .
C3 C4 C73 F60 53(2) . . . .
C5 C4 C73 F60 -133(2) . . . .
